data_7152558
loop_
_publ_author_name
'Barry, Sarah M.'
'Mueller-Bunz, Helge'
'Rutledge, Peter J.'

_publ_section_title
;
 Investigating the oxidation of alkenes by non-heme iron enzyme mimics.
;
_journal_issue 36
_journal_name_full 'Organic &amp; biomolecular chemistry'
_journal_page_first 7372
_journal_page_last 7381
_journal_paper_doi 10.1039/c2ob25834j
_journal_volume 10
_journal_year 2012
_chemical_absolute_configuration syn
_chemical_formula_moiety 'C32 H32 N2 O3'
_chemical_formula_sum 'C32 H32 N2 O3'
_chemical_formula_weight 492.60
_space_group_IT_number 19
_symmetry_cell_setting orthorhombic
_symmetry_space_group_name_Hall 'P 2ac 2ab'
_symmetry_space_group_name_H-M 'P 21 21 21'
_atom_sites_solution_hydrogens difmap
_atom_sites_solution_primary direct
_atom_sites_solution_secondary difmap
_audit_creation_method SHELXL-97
_cell_angle_alpha 90.00
_cell_angle_beta 90.00
_cell_angle_gamma 90.00
_cell_formula_units_Z 4
_cell_length_a 10.0288(13)
_cell_length_b 15.960(2)
_cell_length_c 16.609(2)
_cell_measurement_reflns_used 7664
_cell_measurement_temperature 113(2)
_cell_measurement_theta_max 28.50
_cell_measurement_theta_min 2.37
_cell_volume 2658.4(6)
_computing_cell_refinement 'Bruker SAINT'
_computing_data_collection 'Bruker SMART'
_computing_data_reduction 'Bruker SAINT'
_computing_molecular_graphics 'Bruker SHELXTL'
_computing_publication_material 'Bruker SHELXTL'
_computing_structure_refinement 'SHELXL-97 (Sheldrick, 2008)'
_computing_structure_solution 'SHELXS-97 (Sheldrick, 2008)'
_diffrn_ambient_temperature 113(2)
_diffrn_detector_area_resol_mean 8.366
_diffrn_measured_fraction_theta_full 1.000
_diffrn_measured_fraction_theta_max 1.000
_diffrn_measurement_device_type 'CCD area detector'
_diffrn_measurement_method '\f and \w scans'
_diffrn_radiation_monochromator graphite
_diffrn_radiation_source 'sealed tube'
_diffrn_radiation_type MoK\a
_diffrn_radiation_wavelength 0.71073
_diffrn_reflns_av_R_equivalents 0.0235
_diffrn_reflns_av_sigmaI/netI 0.0102
_diffrn_reflns_limit_h_max 12
_diffrn_reflns_limit_h_min -12
_diffrn_reflns_limit_k_max 19
_diffrn_reflns_limit_k_min -19
_diffrn_reflns_limit_l_max 20
_diffrn_reflns_limit_l_min -20
_diffrn_reflns_number 41199
_diffrn_reflns_theta_full 26.00
_diffrn_reflns_theta_max 26.00
_diffrn_reflns_theta_min 1.77
_exptl_absorpt_coefficient_mu 0.079
_exptl_absorpt_correction_T_max 0.9616
_exptl_absorpt_correction_T_min 0.8218
_exptl_absorpt_correction_type multi-scan
_exptl_absorpt_process_details
;
SADABS v.2.10 (Sheldrick, 2000) was used for absorption correction.
R(int) for selected reflections was 0.064 before and 0.023 after
correction. The Ratio of minimum to maximum transmission is 0.854667.
The \l/2 correction factor is 0.0015.
;
_exptl_crystal_colour colourless
_exptl_crystal_density_diffrn 1.231
_exptl_crystal_density_method 'not measured'
_exptl_crystal_description block
_exptl_crystal_F_000 1048
_exptl_crystal_size_max 0.50
_exptl_crystal_size_mid 0.50
_exptl_crystal_size_min 0.50
_refine_diff_density_max 0.236
_refine_diff_density_min -0.138
_refine_diff_density_rms 0.032
_refine_ls_extinction_method none
_refine_ls_goodness_of_fit_ref 1.039
_refine_ls_hydrogen_treatment constr
_refine_ls_matrix_type full
_refine_ls_number_parameters 337
_refine_ls_number_reflns 2952
_refine_ls_number_restraints 0
_refine_ls_restrained_S_all 1.039
_refine_ls_R_factor_all 0.0297
_refine_ls_R_factor_gt 0.0291
_refine_ls_shift/su_max 0.008
_refine_ls_shift/su_mean 0.001
_refine_ls_structure_factor_coef Fsqd
_refine_ls_weighting_details 'calc w=1/[\s^2^(Fo^2^)+(0.0464P)^2^+0.4995P] where P=(Fo^2^+2Fc^2^)/3'
_refine_ls_weighting_scheme calc
_refine_ls_wR_factor_gt 0.0733
_refine_ls_wR_factor_ref 0.0740
_reflns_number_gt 2877
_reflns_number_total 2952
_reflns_threshold_expression I>2\s(I)
_cod_data_source_file c2ob25834j.txt
_cod_data_source_block rut10z(12d)
_cod_original_cell_volume 2658.5(6)
_cod_database_code 7152558

loop_
_symmetry_equiv_pos_as_xyz
'x, y, z'
'-x+1/2, -y, z+1/2'
'-x, y+1/2, -z+1/2'
'x+1/2, -y+1/2, -z'

loop_
_atom_site_label
_atom_site_type_symbol
_atom_site_fract_x
_atom_site_fract_y
_atom_site_fract_z
_atom_site_U_iso_or_equiv
_atom_site_adp_type
_atom_site_occupancy
_atom_site_symmetry_multiplicity
_atom_site_calc_flag
_atom_site_refinement_flags
C1 C 0.72576(16) 0.46302(10) 1.06566(9) 0.0217(3) Uani 1 1 d .
H1 H 0.7627 0.5212 1.0676 0.026 Uiso 1 1 calc R
C2 C 0.65979(18) 0.44374(11) 1.14622(10) 0.0280(4) Uani 1 1 d .
C3 C 0.6015(2) 0.35521(12) 1.14731(11) 0.0334(4) Uani 1 1 d .
H3A H 0.5349 0.3498 1.1045 0.050 Uiso 1 1 calc R
H3B H 0.5593 0.3447 1.1996 0.050 Uiso 1 1 calc R
H3C H 0.6731 0.3144 1.1386 0.050 Uiso 1 1 calc R
C4 C 0.7671(2) 0.45292(14) 1.21101(10) 0.0407(5) Uani 1 1 d .
H4A H 0.8384 0.4122 1.2012 0.061 Uiso 1 1 calc R
H4B H 0.7276 0.4427 1.2641 0.061 Uiso 1 1 calc R
H4C H 0.8040 0.5097 1.2092 0.061 Uiso 1 1 calc R
C5 C 0.5497(2) 0.50879(13) 1.16003(11) 0.0366(4) Uani 1 1 d .
H5A H 0.5871 0.5652 1.1548 0.055 Uiso 1 1 calc R
H5B H 0.5125 0.5017 1.2142 0.055 Uiso 1 1 calc R
H5C H 0.4790 0.5010 1.1200 0.055 Uiso 1 1 calc R
O1 O 0.63087(11) 0.45820(7) 1.00135(6) 0.0217(2) Uani 1 1 d .
C6 C 0.68676(16) 0.41975(9) 0.93771(9) 0.0208(3) Uani 1 1 d .
O2 O 0.63528(12) 0.41660(7) 0.87267(7) 0.0251(2) Uani 1 1 d .
C7 C 0.81512(16) 0.37680(9) 0.96575(9) 0.0210(3) Uani 1 1 d .
O3 O 0.83050(11) 0.40674(7) 1.04642(6) 0.0225(2) Uani 1 1 d .
C8 C 0.79721(16) 0.28098(9) 0.96622(10) 0.0229(3) Uani 1 1 d .
C9 C 0.85432(17) 0.23462(10) 1.02814(10) 0.0260(3) Uani 1 1 d .
H9 H 0.9013 0.2623 1.0701 0.031 Uiso 1 1 calc R
C10 C 0.84277(18) 0.14773(11) 1.02871(11) 0.0300(4) Uani 1 1 d .
H10 H 0.8826 0.1161 1.0708 0.036 Uiso 1 1 calc R
C11 C 0.77338(19) 0.10720(10) 0.96801(12) 0.0330(4) Uani 1 1 d .
H11 H 0.7637 0.0480 0.9691 0.040 Uiso 1 1 calc R
C12 C 0.7187(2) 0.15293(11) 0.90621(13) 0.0381(4) Uani 1 1 d .
H12 H 0.6722 0.1251 0.8642 0.046 Uiso 1 1 calc R
C13 C 0.73083(19) 0.23981(11) 0.90474(11) 0.0326(4) Uani 1 1 d .
H13 H 0.6935 0.2709 0.8615 0.039 Uiso 1 1 calc R
C14 C 0.93675(16) 0.39886(10) 0.91420(10) 0.0242(3) Uani 1 1 d .
H14A H 1.0164 0.3723 0.9385 0.029 Uiso 1 1 calc R
H14B H 0.9244 0.3742 0.8600 0.029 Uiso 1 1 calc R
C15 C 0.96368(16) 0.49184(9) 0.90466(9) 0.0203(3) Uani 1 1 d .
N1 N 0.86536(14) 0.54365(8) 0.92610(8) 0.0204(3) Uani 1 1 d .
C16 C 1.08322(17) 0.52009(10) 0.87189(9) 0.0233(3) Uani 1 1 d .
H16 H 1.1516 0.4818 0.8574 0.028 Uiso 1 1 calc R
C17 C 1.10006(16) 0.60593(11) 0.86088(9) 0.0236(3) Uani 1 1 d .
H17 H 1.1800 0.6272 0.8379 0.028 Uiso 1 1 calc R
C18 C 0.99903(16) 0.65984(10) 0.88379(9) 0.0227(3) Uani 1 1 d .
H18 H 1.0091 0.7187 0.8779 0.027 Uiso 1 1 calc R
C19 C 0.88270(16) 0.62631(9) 0.91555(9) 0.0199(3) Uani 1 1 d .
C20 C 0.76122(16) 0.67864(9) 0.93467(10) 0.0224(3) Uani 1 1 d .
H20A H 0.6979 0.6744 0.8891 0.027 Uiso 1 1 calc R
H20B H 0.7169 0.6548 0.9827 0.027 Uiso 1 1 calc R
N2 N 0.78872(15) 0.76697(8) 0.94973(8) 0.0231(3) Uani 1 1 d .
C21 C 0.84235(16) 0.79124(10) 1.02400(9) 0.0215(3) Uani 1 1 d .
C22 C 0.89352(16) 0.87224(10) 1.03512(10) 0.0235(3) Uani 1 1 d .
H22 H 0.8933 0.9108 0.9915 0.028 Uiso 1 1 calc R
C23 C 0.94431(16) 0.89655(11) 1.10912(10) 0.0273(4) Uani 1 1 d .
H23 H 0.9773 0.9519 1.1159 0.033 Uiso 1 1 calc R
C24 C 0.94754(17) 0.84113(12) 1.17333(10) 0.0298(4) Uani 1 1 d .
H24 H 0.9800 0.8586 1.2244 0.036 Uiso 1 1 calc R
C25 C 0.90287(18) 0.76007(11) 1.16198(10) 0.0295(4) Uani 1 1 d .
H25 H 0.9076 0.7210 1.2051 0.035 Uiso 1 1 calc R
C26 C 0.85124(17) 0.73507(10) 1.08832(10) 0.0259(3) Uani 1 1 d .
H26 H 0.8215 0.6790 1.0815 0.031 Uiso 1 1 calc R
C27 C 0.73427(17) 0.82527(9) 0.89383(9) 0.0222(3) Uani 1 1 d .
C28 C 0.65227(16) 0.89084(10) 0.91827(10) 0.0238(3) Uani 1 1 d .
H28 H 0.6370 0.9002 0.9740 0.029 Uiso 1 1 calc R
C29 C 0.59280(19) 0.94258(10) 0.86174(11) 0.0307(4) Uani 1 1 d .
H29 H 0.5375 0.9874 0.8790 0.037 Uiso 1 1 calc R
C30 C 0.6132(2) 0.92955(12) 0.78021(11) 0.0373(4) Uani 1 1 d .
H30 H 0.5715 0.9647 0.7415 0.045 Uiso 1 1 calc R
C31 C 0.6953(2) 0.86455(12) 0.75583(11) 0.0377(4) Uani 1 1 d .
H31 H 0.7102 0.8554 0.7000 0.045 Uiso 1 1 calc R
C32 C 0.75583(19) 0.81289(11) 0.81173(10) 0.0306(4) Uani 1 1 d .
H32 H 0.8124 0.7688 0.7942 0.037 Uiso 1 1 calc R

loop_
_atom_site_aniso_label
_atom_site_aniso_U_11
_atom_site_aniso_U_22
_atom_site_aniso_U_33
_atom_site_aniso_U_23
_atom_site_aniso_U_13
_atom_site_aniso_U_12
C1 0.0243(7) 0.0203(7) 0.0205(7) 0.0008(6) -0.0016(6) 0.0003(6)
C2 0.0317(9) 0.0329(9) 0.0194(7) 0.0029(6) 0.0014(7) 0.0031(8)
C3 0.0364(10) 0.0350(9) 0.0288(8) 0.0109(7) 0.0054(8) 0.0001(8)
C4 0.0423(11) 0.0606(12) 0.0191(8) 0.0011(8) -0.0020(8) 0.0003(10)
C5 0.0401(11) 0.0426(10) 0.0272(8) 0.0006(8) 0.0100(8) 0.0075(9)
O1 0.0233(5) 0.0229(5) 0.0188(5) 0.0019(4) -0.0001(4) 0.0023(5)
C6 0.0247(8) 0.0152(6) 0.0223(7) 0.0026(6) 0.0016(6) -0.0018(6)
O2 0.0305(6) 0.0238(5) 0.0209(5) 0.0015(4) -0.0052(5) 0.0025(5)
C7 0.0245(8) 0.0186(7) 0.0199(7) 0.0001(6) -0.0024(6) -0.0008(6)
O3 0.0240(5) 0.0225(5) 0.0209(5) -0.0008(4) -0.0027(5) 0.0022(4)
C8 0.0223(7) 0.0191(7) 0.0271(8) 0.0009(6) 0.0028(7) 0.0004(6)
C9 0.0278(8) 0.0239(7) 0.0264(8) 0.0001(7) 0.0016(7) 0.0035(7)
C10 0.0318(9) 0.0262(8) 0.0320(9) 0.0076(7) 0.0085(8) 0.0085(7)
C11 0.0333(9) 0.0174(7) 0.0483(10) 0.0014(7) 0.0084(8) -0.0006(7)
C12 0.0397(10) 0.0250(8) 0.0496(11) -0.0069(8) -0.0105(9) -0.0033(8)
C13 0.0372(10) 0.0249(8) 0.0356(9) 0.0008(7) -0.0100(8) 0.0004(8)
C14 0.0254(8) 0.0196(7) 0.0276(8) -0.0014(6) 0.0040(7) 0.0020(6)
C15 0.0230(7) 0.0207(7) 0.0172(7) -0.0009(6) -0.0018(6) 0.0002(6)
N1 0.0230(6) 0.0189(6) 0.0192(6) -0.0011(5) 0.0001(5) -0.0017(5)
C16 0.0226(7) 0.0268(8) 0.0205(7) -0.0025(6) -0.0013(6) 0.0028(7)
C17 0.0197(7) 0.0298(8) 0.0214(7) 0.0011(6) -0.0018(6) -0.0046(7)
C18 0.0250(8) 0.0201(7) 0.0229(7) 0.0013(6) -0.0046(7) -0.0046(6)
C19 0.0233(7) 0.0197(7) 0.0167(7) -0.0016(6) -0.0044(6) -0.0003(6)
C20 0.0229(7) 0.0192(7) 0.0250(7) -0.0018(6) -0.0028(6) -0.0007(6)
N2 0.0299(7) 0.0164(6) 0.0231(6) -0.0010(5) -0.0037(6) 0.0019(6)
C21 0.0194(7) 0.0220(7) 0.0231(7) -0.0027(6) 0.0007(6) 0.0034(6)
C22 0.0205(7) 0.0228(7) 0.0273(8) -0.0019(6) 0.0032(7) -0.0002(6)
C23 0.0190(7) 0.0308(8) 0.0321(9) -0.0089(7) 0.0020(7) -0.0026(7)
C24 0.0208(8) 0.0438(10) 0.0250(8) -0.0096(7) -0.0030(7) 0.0035(8)
C25 0.0291(8) 0.0348(9) 0.0245(8) 0.0018(7) -0.0022(7) 0.0080(7)
C26 0.0286(8) 0.0217(7) 0.0275(8) -0.0001(7) -0.0013(7) 0.0034(7)
C27 0.0246(8) 0.0195(7) 0.0225(7) 0.0006(6) -0.0018(6) -0.0029(6)
C28 0.0270(8) 0.0198(7) 0.0245(7) 0.0008(6) -0.0009(7) -0.0028(7)
C29 0.0327(9) 0.0196(8) 0.0397(9) 0.0045(7) -0.0070(8) -0.0005(7)
C30 0.0471(11) 0.0308(9) 0.0339(9) 0.0134(8) -0.0124(9) -0.0054(8)
C31 0.0511(12) 0.0394(10) 0.0225(8) 0.0051(7) -0.0024(9) -0.0058(9)
C32 0.0364(9) 0.0309(8) 0.0243(8) -0.0020(7) 0.0016(7) 0.0004(8)

loop_
_atom_type_symbol
_atom_type_description
_atom_type_scat_dispersion_real
_atom_type_scat_dispersion_imag
_atom_type_scat_source
C C 0.0033 0.0000 'International Tables Vol C Tables 4.2.6.8 and 6.1.1.4'
H H 0.0000 0.0000 'International Tables Vol C Tables 4.2.6.8 and 6.1.1.4'
N N 0.0061 0.0000 'International Tables Vol C Tables 4.2.6.8 and 6.1.1.4'
O O 0.0106 0.0000 'International Tables Vol C Tables 4.2.6.8 and 6.1.1.4'

loop_
_geom_angle_atom_site_label_1
_geom_angle_atom_site_label_2
_geom_angle_atom_site_label_3
_geom_angle
O3 C1 O1 106.85(12)
O3 C1 C2 113.04(12)
O1 C1 C2 110.82(13)
O3 C1 H1 108.7
O1 C1 H1 108.7
C2 C1 H1 108.7
C1 C2 C4 107.04(15)
C1 C2 C3 111.28(14)
C4 C2 C3 110.43(15)
C1 C2 C5 107.90(13)
C4 C2 C5 109.68(15)
C3 C2 C5 110.41(16)
C2 C3 H3A 109.5
C2 C3 H3B 109.5
H3A C3 H3B 109.5
C2 C3 H3C 109.5
H3A C3 H3C 109.5
H3B C3 H3C 109.5
C2 C4 H4A 109.5
C2 C4 H4B 109.5
H4A C4 H4B 109.5
C2 C4 H4C 109.5
H4A C4 H4C 109.5
H4B C4 H4C 109.5
C2 C5 H5A 109.5
C2 C5 H5B 109.5
H5A C5 H5B 109.5
C2 C5 H5C 109.5
H5A C5 H5C 109.5
H5B C5 H5C 109.5
C6 O1 C1 109.49(12)
O2 C6 O1 123.24(15)
O2 C6 C7 128.15(14)
O1 C6 C7 108.41(12)
O3 C7 C6 103.06(12)
O3 C7 C14 111.16(13)
C6 C7 C14 113.37(12)
O3 C7 C8 109.85(13)
C6 C7 C8 110.37(13)
C14 C7 C8 108.91(13)
C1 O3 C7 110.04(11)
C13 C8 C9 119.40(15)
C13 C8 C7 121.57(15)
C9 C8 C7 118.96(14)
C8 C9 C10 120.07(16)
C8 C9 H9 120.0
C10 C9 H9 120.0
C11 C10 C9 120.14(17)
C11 C10 H10 119.9
C9 C10 H10 119.9
C12 C11 C10 119.76(16)
C12 C11 H11 120.1
C10 C11 H11 120.1
C11 C12 C13 120.49(18)
C11 C12 H12 119.8
C13 C12 H12 119.8
C8 C13 C12 120.11(17)
C8 C13 H13 119.9
C12 C13 H13 119.9
C15 C14 C7 115.16(13)
C15 C14 H14A 108.5
C7 C14 H14A 108.5
C15 C14 H14B 108.5
C7 C14 H14B 108.5
H14A C14 H14B 107.5
N1 C15 C16 122.67(14)
N1 C15 C14 116.53(14)
C16 C15 C14 120.74(14)
C15 N1 C19 118.57(14)
C15 C16 C17 118.33(15)
C15 C16 H16 120.8
C17 C16 H16 120.8
C18 C17 C16 119.16(15)
C18 C17 H17 120.4
C16 C17 H17 120.4
C17 C18 C19 118.73(15)
C17 C18 H18 120.6
C19 C18 H18 120.6
N1 C19 C18 122.53(15)
N1 C19 C20 114.29(14)
C18 C19 C20 123.00(14)
N2 C20 C19 114.71(13)
N2 C20 H20A 108.6
C19 C20 H20A 108.6
N2 C20 H20B 108.6
C19 C20 H20B 108.6
H20A C20 H20B 107.6
C21 N2 C27 122.76(13)
C21 N2 C20 119.42(13)
C27 N2 C20 116.59(13)
C26 C21 N2 121.37(14)
C26 C21 C22 117.84(15)
N2 C21 C22 120.75(14)
C23 C22 C21 120.61(15)
C23 C22 H22 119.7
C21 C22 H22 119.7
C22 C23 C24 120.83(16)
C22 C23 H23 119.6
C24 C23 H23 119.6
C25 C24 C23 119.00(15)
C25 C24 H24 120.5
C23 C24 H24 120.5
C24 C25 C26 120.71(16)
C24 C25 H25 119.6
C26 C25 H25 119.6
C25 C26 C21 120.90(15)
C25 C26 H26 119.5
C21 C26 H26 119.5
C28 C27 C32 118.90(15)
C28 C27 N2 121.87(14)
C32 C27 N2 119.06(15)
C29 C28 C27 120.33(16)
C29 C28 H28 119.8
C27 C28 H28 119.8
C30 C29 C28 120.62(17)
C30 C29 H29 119.7
C28 C29 H29 119.7
C31 C30 C29 119.09(17)
C31 C30 H30 120.5
C29 C30 H30 120.5
C32 C31 C30 120.76(17)
C32 C31 H31 119.6
C30 C31 H31 119.6
C31 C32 C27 120.28(17)
C31 C32 H32 119.9
C27 C32 H32 119.9

loop_
_geom_bond_atom_site_label_1
_geom_bond_atom_site_label_2
_geom_bond_distance
C1 O3 1.4186(19)
C1 O1 1.4327(19)
C1 C2 1.524(2)
C1 H1 1.0000
C2 C4 1.529(3)
C2 C3 1.529(3)
C2 C5 1.533(3)
C3 H3A 0.9800
C3 H3B 0.9800
C3 H3C 0.9800
C4 H4A 0.9800
C4 H4B 0.9800
C4 H4C 0.9800
C5 H5A 0.9800
C5 H5B 0.9800
C5 H5C 0.9800
O1 C6 1.3445(19)
C6 O2 1.1984(19)
C6 C7 1.531(2)
C7 O3 1.4308(18)
C7 C14 1.531(2)
C7 C8 1.540(2)
C8 C13 1.385(2)
C8 C9 1.390(2)
C9 C10 1.392(2)
C9 H9 0.9500
C10 C11 1.385(3)
C10 H10 0.9500
C11 C12 1.374(3)
C11 H11 0.9500
C12 C13 1.392(2)
C12 H12 0.9500
C13 H13 0.9500
C14 C15 1.517(2)
C14 H14A 0.9900
C14 H14B 0.9900
C15 N1 1.335(2)
C15 C16 1.392(2)
N1 C19 1.342(2)
C16 C17 1.393(2)
C16 H16 0.9500
C17 C18 1.383(2)
C17 H17 0.9500
C18 C19 1.388(2)
C18 H18 0.9500
C19 C20 1.511(2)
C20 N2 1.4580(19)
C20 H20A 0.9900
C20 H20B 0.9900
N2 C21 1.400(2)
N2 C27 1.423(2)
C21 C26 1.398(2)
C21 C22 1.403(2)
C22 C23 1.386(2)
C22 H22 0.9500
C23 C24 1.386(3)
C23 H23 0.9500
C24 C25 1.382(3)
C24 H24 0.9500
C25 C26 1.387(2)
C25 H25 0.9500
C26 H26 0.9500
C27 C28 1.392(2)
C27 C32 1.395(2)
C28 C29 1.385(2)
C28 H28 0.9500
C29 C30 1.385(3)
C29 H29 0.9500
C30 C31 1.385(3)
C30 H30 0.9500
C31 C32 1.382(3)
C31 H31 0.9500
C32 H32 0.9500

loop_
_geom_torsion_atom_site_label_1
_geom_torsion_atom_site_label_2
_geom_torsion_atom_site_label_3
_geom_torsion_atom_site_label_4
_geom_torsion
O3 C1 C2 C4 61.73(18)
O1 C1 C2 C4 -178.35(14)
O3 C1 C2 C3 -59.01(18)
O1 C1 C2 C3 60.90(17)
O3 C1 C2 C5 179.72(14)
O1 C1 C2 C5 -60.37(17)
O3 C1 O1 C6 -14.99(15)
C2 C1 O1 C6 -138.54(13)
C1 O1 C6 O2 -170.50(14)
C1 O1 C6 C7 14.33(16)
O2 C6 C7 O3 176.96(15)
O1 C6 C7 O3 -8.18(15)
O2 C6 C7 C14 56.7(2)
O1 C6 C7 C14 -128.44(13)
O2 C6 C7 C8 -65.8(2)
O1 C6 C7 C8 109.08(14)
O1 C1 O3 C7 9.41(15)
C2 C1 O3 C7 131.58(13)
C6 C7 O3 C1 -1.12(15)
C14 C7 O3 C1 120.65(13)
C8 C7 O3 C1 -118.74(14)
O3 C7 C8 C13 154.46(15)
C6 C7 C8 C13 41.5(2)
C14 C7 C8 C13 -83.58(19)
O3 C7 C8 C9 -28.4(2)
C6 C7 C8 C9 -141.41(15)
C14 C7 C8 C9 93.52(17)
C13 C8 C9 C10 -1.0(2)
C7 C8 C9 C10 -178.19(16)
C8 C9 C10 C11 -0.6(3)
C9 C10 C11 C12 1.5(3)
C10 C11 C12 C13 -0.9(3)
C9 C8 C13 C12 1.6(3)
C7 C8 C13 C12 178.73(18)
C11 C12 C13 C8 -0.7(3)
O3 C7 C14 C15 -61.58(17)
C6 C7 C14 C15 53.96(18)
C8 C7 C14 C15 177.26(13)
C7 C14 C15 N1 -14.3(2)
C7 C14 C15 C16 168.39(13)
C16 C15 N1 C19 0.0(2)
C14 C15 N1 C19 -177.27(14)
N1 C15 C16 C17 -0.3(2)
C14 C15 C16 C17 176.90(14)
C15 C16 C17 C18 0.9(2)
C16 C17 C18 C19 -1.3(2)
C15 N1 C19 C18 -0.5(2)
C15 N1 C19 C20 174.77(13)
C17 C18 C19 N1 1.1(2)
C17 C18 C19 C20 -173.68(14)
N1 C19 C20 N2 160.49(13)
C18 C19 C20 N2 -24.3(2)
C19 C20 N2 C21 -77.07(18)
C19 C20 N2 C27 115.24(16)
C27 N2 C21 C26 156.97(16)
C20 N2 C21 C26 -9.9(2)
C27 N2 C21 C22 -25.4(2)
C20 N2 C21 C22 167.71(15)
C26 C21 C22 C23 -3.5(2)
N2 C21 C22 C23 178.82(14)
C21 C22 C23 C24 1.0(2)
C22 C23 C24 C25 1.9(2)
C23 C24 C25 C26 -2.2(3)
C24 C25 C26 C21 -0.4(3)
N2 C21 C26 C25 -179.12(15)
C22 C21 C26 C25 3.2(2)
C21 N2 C27 C28 -42.8(2)
C20 N2 C27 C28 124.41(17)
C21 N2 C27 C32 141.84(17)
C20 N2 C27 C32 -50.9(2)
C32 C27 C28 C29 0.3(2)
N2 C27 C28 C29 -175.06(15)
C27 C28 C29 C30 0.4(3)
C28 C29 C30 C31 -0.7(3)
C29 C30 C31 C32 0.3(3)
C30 C31 C32 C27 0.4(3)
C28 C27 C32 C31 -0.7(3)
N2 C27 C32 C31 174.78(17)
